data_4116164
loop_
_publ_author_name
'S. B\'enard'
'P. Yu'
'J. P. Audi\`ere'
'E. Rivi\`ere'
'R. Cl\'ement'
'J. Guilhem'
'L. Tchertanov'
'K. Nakatani'

_publ_section_title
;
 Structure and NLO Properties of Layered Bimetallic Oxalato-Bridged
 Ferromagnetic Networks Containing Stilbazolium-Shaped Chromophores
;
_journal_name_full 'Journal of the American Chemical Society'
_journal_page_first 9444
_journal_page_last 9454
_journal_paper_doi 10.1021/ja0002619
_journal_volume 122
_journal_year 2000
_chemical_formula_structural C18H23N2[MnCr(C2O4)3]CH3CN
_chemical_formula_sum 'C26 H21 Cr Mn N3 O12'
_chemical_formula_weight 674.40
_chemical_name_systematic
; 
 ? 
;
_space_group_IT_number 14
_symmetry_cell_setting monoclinic
_symmetry_space_group_name_Hall '-P 2ybc'
_symmetry_space_group_name_H-M 'P 1 21/c 1'
_atom_sites_solution_hydrogens geom
_atom_sites_solution_primary direct
_atom_sites_solution_secondary difmap
_audit_creation_method SHELXL
_cell_angle_alpha 90.00
_cell_angle_beta 76.510(1)
_cell_angle_gamma 90.00
_cell_formula_units_Z 4
_cell_length_a 9.5274(2)
_cell_length_b 15.7802(4)
_cell_length_c 20.4054(4)
_cell_measurement_temperature 296(2)
_cell_volume 2983.20(11)
_computing_cell_refinement 'Kappa CCD ENRAF NONIUS software'
_computing_data_collection 'Kappa CCD ENRAF NONIUS software'
_computing_data_reduction 'Kappa CCD ENRAF NONIUS software'
_computing_molecular_graphics 'ORTEPII, Johnson'
_computing_publication_material ACTA
_computing_structure_refinement 'SHELXL-93 (Sheldrick, 1993)'
_computing_structure_solution 'SHELXS-86 (Sheldrick, 1990)'
_diffrn_ambient_temperature 296(2)
_diffrn_measurement_device 'ENRAF NONIUS CCD'
_diffrn_radiation_monochromator graphite
_diffrn_radiation_source 'fine-focus sealed tube'
_diffrn_radiation_type MoK\a
_diffrn_radiation_wavelength 0.71073
_diffrn_reflns_av_R_equivalents 0.0227
_diffrn_reflns_av_sigmaI/netI 0.0288
_diffrn_reflns_limit_h_max 11
_diffrn_reflns_limit_h_min -11
_diffrn_reflns_limit_k_max 18
_diffrn_reflns_limit_k_min -18
_diffrn_reflns_limit_l_max 24
_diffrn_reflns_limit_l_min -24
_diffrn_reflns_number 10348
_diffrn_reflns_theta_max 25.08
_diffrn_reflns_theta_min 2.20
_exptl_absorpt_coefficient_mu 0.853
_exptl_absorpt_correction_type none
_exptl_crystal_colour 'dark red'
_exptl_crystal_density_diffrn 1.502
_exptl_crystal_description block-shaped
_exptl_crystal_F_000 1372
_exptl_crystal_size_max 0.40
_exptl_crystal_size_mid 0.25
_exptl_crystal_size_min 0.20
_refine_diff_density_max 0.275
_refine_diff_density_min -0.324
_refine_diff_density_rms 0.050
_refine_ls_extinction_method none
_refine_ls_goodness_of_fit_all 1.122
_refine_ls_goodness_of_fit_ref 1.169
_refine_ls_hydrogen_treatment constr
_refine_ls_matrix_type full
_refine_ls_number_parameters 473
_refine_ls_number_reflns 5280
_refine_ls_number_restraints 49
_refine_ls_restrained_S_all 1.155
_refine_ls_restrained_S_obs 1.166
_refine_ls_R_factor_all 0.0673
_refine_ls_R_factor_gt 0.0498
_refine_ls_shift/esd_mean 0.018
_refine_ls_shift/su_max 0.361
_refine_ls_structure_factor_coef Fsqd
_refine_ls_weighting_details 'w=1/[\s^2^(Fo^2^)+(0.0369P)^2^+3.4051P] where P=(Fo^2^+2Fc^2^)/3'
_refine_ls_weighting_scheme calc
_refine_ls_wR_factor_all 0.1243
_refine_ls_wR_factor_ref 0.1108
_reflns_number_gt 4209
_reflns_number_total 5287
_reflns_threshold_expression >2sigma(I)
_cod_data_source_file ja0002619_1.cif
_cod_data_source_block JA0002619-15-23,DAPS[MnCr(C2O4)3]CH3CN
_cod_depositor_comments
;
The following automatic conversions were performed:

'_refine_ls_weighting_scheme' value 'calc
w=1/[\s^2^(Fo^2^)+(0.0369P)^2^+3.4051P] where P=(Fo^2^+2Fc^2^)/3' was
changed to 'calc'. New tag '_refine_ls_weighting_details' was
created. The value of the new tag was set to
'w=1/[\s^2^(Fo^2^)+(0.0369P)^2^+3.4051P] where P=(Fo^2^+2Fc^2^)/3'.

Automatic conversion script
Id: cif_fix_values 3143 2015-03-26 13:38:13Z robertas 
;
_cod_original_cell_volume 2983.2(1)
_cod_database_code 4116164

loop_
_symmetry_equiv_pos_as_xyz
'x, y, z'
'-x, y+1/2, -z+1/2'
'-x, -y, -z'
'x, -y-1/2, z-1/2'

loop_
_atom_site_aniso_label
_atom_site_aniso_U_11
_atom_site_aniso_U_22
_atom_site_aniso_U_33
_atom_site_aniso_U_23
_atom_site_aniso_U_13
_atom_site_aniso_U_12
Mn 0.0403(3) 0.0456(3) 0.0650(4) -0.0040(2) -0.0159(2) 0.0000(2)
Cr 0.0390(3) 0.0435(3) 0.0477(3) 0.0018(2) -0.0126(2) -0.0003(2)
O11 0.0392(13) 0.0512(14) 0.0542(13) 0.0113(11) -0.0061(10) -0.0009(11)
O12 0.0402(12) 0.0524(14) 0.0568(14) 0.0175(11) -0.0106(11) -0.0013(11)
C1 0.043(2) 0.040(2) 0.048(2) 0.0060(15) -0.0138(15) -0.0028(15)
C2 0.044(2) 0.043(2) 0.048(2) 0.0040(15) -0.012(2) -0.004(2)
O21 0.0477(14) 0.058(2) 0.0634(15) 0.0205(12) -0.0114(12) 0.0023(12)
O22 0.0387(13) 0.062(2) 0.0650(15) 0.0173(12) -0.0033(11) 0.0033(11)
O13 0.0392(12) 0.0526(14) 0.0472(12) -0.0069(10) -0.0042(10) -0.0014(10)
O14 0.0430(12) 0.0551(15) 0.0479(13) -0.0089(11) -0.0078(10) -0.0015(11)
C3 0.041(2) 0.038(2) 0.047(2) 0.0029(14) -0.0106(15) 0.0047(14)
C4 0.041(2) 0.037(2) 0.048(2) 0.0004(14) -0.0098(15) 0.0043(14)
O23 0.0441(13) 0.0566(15) 0.0545(14) -0.0105(11) -0.0134(11) -0.0029(11)
O24 0.0413(13) 0.0564(15) 0.0592(14) -0.0094(12) -0.0001(11) -0.0009(11)
O15 0.0540(14) 0.0469(13) 0.0508(13) 0.0000(11) -0.0249(11) 0.0016(11)
O16 0.0603(15) 0.0492(15) 0.0532(14) 0.0015(11) -0.0289(12) -0.0004(11)
C5 0.036(2) 0.047(2) 0.052(2) -0.001(2) -0.0156(15) -0.0034(14)
C6 0.036(2) 0.047(2) 0.051(2) 0.001(2) -0.0142(15) -0.0003(15)
O25 0.0581(15) 0.0434(14) 0.0619(14) 0.0056(11) -0.0282(12) -0.0012(11)
O26 0.062(2) 0.0523(15) 0.0605(15) -0.0041(12) -0.0303(12) 0.0006(12)
C21 0.062(5) 0.121(7) 0.059(4) -0.002(3) -0.006(4) -0.003(5)
C26 0.073(7) 0.097(8) 0.043(4) 0.001(3) -0.006(3) 0.005(6)
C25 0.079(6) 0.091(6) 0.063(5) -0.008(4) 0.005(5) 0.006(4)
C24 0.062(5) 0.069(5) 0.092(6) 0.015(5) -0.026(5) -0.006(3)
C23 0.112(6) 0.109(6) 0.055(4) -0.001(4) -0.027(4) 0.008(5)
C22 0.123(7) 0.100(6) 0.044(3) -0.003(3) -0.016(4) 0.013(5)
C31 0.090(5) 0.106(5) 0.067(4) -0.004(4) -0.007(3) -0.016(4)
C30 0.089(5) 0.085(5) 0.068(4) 0.000(3) -0.009(3) -0.006(4)
N11 0.064(4) 0.079(5) 0.049(3) 0.002(3) -0.004(3) 0.011(3)
C12 0.105(7) 0.095(8) 0.056(4) -0.008(4) -0.018(3) -0.003(6)
C13 0.101(6) 0.082(5) 0.066(5) -0.016(4) -0.009(5) 0.007(4)
C14 0.067(4) 0.080(5) 0.071(5) 0.003(4) -0.011(4) -0.008(3)
C15 0.086(5) 0.104(6) 0.051(4) 0.001(3) -0.007(4) 0.010(4)
C16 0.086(9) 0.091(7) 0.063(5) -0.012(3) -0.014(4) 0.023(5)
C9 0.085(4) 0.094(5) 0.060(3) -0.001(3) -0.033(3) 0.009(3)
C7 0.093(5) 0.125(7) 0.091(5) 0.014(5) -0.006(4) 0.044(5)
C8 0.115(10) 0.116(8) 0.150(10) 0.055(7) -0.029(6) 0.001(6)
C28 0.133(8) 0.090(6) 0.094(5) -0.012(4) 0.005(6) 0.035(5)
C29 0.101(6) 0.118(7) 0.110(6) 0.033(5) -0.023(5) 0.018(5)
N27 0.106(7) 0.094(6) 0.063(4) 0.008(3) 0.007(3) 0.036(4)
N1S 0.100(5) 0.214(8) 0.273(9) 0.121(7) 0.000(5) 0.026(5)
C1S 0.082(4) 0.091(4) 0.138(5) 0.035(4) 0.000(4) 0.000(3)
C2S 0.125(6) 0.160(7) 0.153(6) 0.051(5) -0.052(5) -0.031(5)

loop_
_atom_site_label
_atom_site_type_symbol
_atom_site_fract_x
_atom_site_fract_y
_atom_site_fract_z
_atom_site_U_iso_or_equiv
_atom_site_thermal_displace_type
_atom_site_occupancy
_atom_site_calc_flag
_atom_site_refinement_flags
_atom_site_disorder_group
Mn Mn 0.23032(5) 0.12955(3) 0.23349(3) 0.0497(2) Uani 1 d . .
Cr Cr 0.27369(6) 0.46858(3) 0.26239(3) 0.0430(2) Uani 1 d . .
O11 O 0.2048(2) 0.56488(15) 0.21595(11) 0.0490(6) Uani 1 d . .
O12 O 0.0743(2) 0.47094(15) 0.31841(11) 0.0499(6) Uani 1 d . .
C1 C 0.0712(3) 0.5791(2) 0.2375(2) 0.0433(7) Uani 1 d . .
C2 C -0.0048(4) 0.5252(2) 0.2987(2) 0.0447(8) Uani 1 d . .
O21 O -0.0020(3) 0.6305(2) 0.21467(12) 0.0568(6) Uani 1 d . .
O22 O -0.1340(2) 0.5377(2) 0.32307(12) 0.0567(6) Uani 1 d . .
O13 O 0.3503(2) 0.54247(15) 0.32369(11) 0.0473(5) Uani 1 d . .
O14 O 0.4714(2) 0.47747(15) 0.20615(11) 0.0491(6) Uani 1 d . .
C3 C 0.4822(3) 0.5609(2) 0.3020(2) 0.0416(7) Uani 1 d . .
C4 C 0.5533(3) 0.5221(2) 0.2325(2) 0.0421(7) Uani 1 d . .
O23 O 0.5559(2) 0.6048(2) 0.33078(11) 0.0514(6) Uani 1 d . .
O24 O 0.6830(2) 0.5356(2) 0.20884(12) 0.0542(6) Uani 1 d . .
O15 O 0.3163(2) 0.36442(14) 0.30776(11) 0.0485(6) Uani 1 d . .
O16 O 0.2192(3) 0.38710(15) 0.19927(11) 0.0517(6) Uani 1 d . .
C5 C 0.2871(3) 0.2977(2) 0.2798(2) 0.0441(8) Uani 1 d . .
C6 C 0.2333(3) 0.3113(2) 0.2147(2) 0.0442(8) Uani 1 d . .
O25 O 0.2934(3) 0.22437(15) 0.30027(12) 0.0521(6) Uani 1 d . .
O26 O 0.2075(3) 0.2481(2) 0.18359(12) 0.0556(6) Uani 1 d . .
C21 C 0.0410(10) 0.7806(7) 0.4981(5) 0.082(3) Uani 0.80 d PD 1
C26 C -0.0347(22) 0.8271(10) 0.5546(4) 0.072(5) Uani 0.80 d PD 1
H26 H -0.0243(22) 0.8122(10) 0.5973(4) 0.087 Uiso 0.80 calc PR 1
C25 C -0.1230(17) 0.8936(8) 0.5480(6) 0.081(3) Uani 0.80 d PD 1
H25 H -0.1752(17) 0.9206(8) 0.5865(6) 0.098 Uiso 0.80 calc PR 1
C24 C -0.1368(10) 0.9218(5) 0.4849(5) 0.073(2) Uani 0.80 d PD 1
C23 C -0.0561(9) 0.8788(5) 0.4293(3) 0.091(2) Uani 0.80 d PD 1
H23 H -0.0584(9) 0.8976(5) 0.3864(3) 0.109 Uiso 0.80 calc PR 1
C22 C 0.0250(10) 0.8110(5) 0.4354(3) 0.090(2) Uani 0.80 d PD 1
H22 H 0.0727(10) 0.7829(5) 0.3965(3) 0.107 Uiso 0.80 calc PR 1
C31 C -0.2258(7) 0.9918(4) 0.4720(3) 0.090(2) Uani 0.80 d PD 1
H31 H -0.2268(7) 1.0021(4) 0.4272(3) 0.108 Uiso 0.80 calc PR 1
C30 C -0.3034(7) 1.0408(4) 0.5165(3) 0.082(2) Uani 0.80 d PD 1
H30 H -0.3028(7) 1.0315(4) 0.5614(3) 0.099 Uiso 0.80 calc PR 1
N11 N -0.5516(10) 1.2529(5) 0.4789(4) 0.066(3) Uani 0.80 d PD 1
C12 C -0.5082(15) 1.1966(8) 0.4301(4) 0.085(3) Uani 0.80 d PD 1
H12 H -0.5338(15) 1.2037(8) 0.3891(4) 0.102 Uiso 0.80 calc PR 1
C13 C -0.4265(10) 1.1286(5) 0.4392(4) 0.084(2) Uani 0.80 d PD 1
H13 H -0.3912(10) 1.0926(5) 0.4031(4) 0.101 Uiso 0.80 calc PR 1
C14 C -0.3945(7) 1.1117(4) 0.5008(4) 0.074(2) Uani 0.80 d PD 1
C15 C -0.4525(8) 1.1678(5) 0.5519(3) 0.082(2) Uani 0.80 d PD 1
H15 H -0.4405(8) 1.1581(5) 0.5953(3) 0.098 Uiso 0.80 calc PR 1
C16 C -0.5270(19) 1.2370(8) 0.5394(5) 0.081(4) Uani 0.80 d PD 1
H16 H -0.5622(19) 1.2748(8) 0.5744(5) 0.097 Uiso 0.80 calc PR 1
C9 C -0.6309(7) 1.3315(5) 0.4645(3) 0.077(2) Uani 0.80 d PD 1
H9 H -0.6837(7) 1.3189(5) 0.4298(3) 0.092 Uiso 0.80 calc PR 1
C7 C -0.7351(9) 1.3648(6) 0.5273(4) 0.106(3) Uani 0.80 d PD 1
H7A H -0.7926(36) 1.4094(20) 0.5150(5) 0.127 Uiso 0.80 calc PR 1
H7B H -0.6817(9) 1.3864(26) 0.5581(11) 0.127 Uiso 0.80 calc PR 1
H7C H -0.7969(32) 1.3196(9) 0.5484(12) 0.127 Uiso 0.80 calc PR 1
C8 C -0.5142(18) 1.4007(9) 0.4380(8) 0.128(7) Uani 0.80 d PD 1
H8A H -0.5606(17) 1.4519(13) 0.4288(27) 0.153 Uiso 0.80 calc PR 1
H8B H -0.4499(35) 1.3810(16) 0.3974(15) 0.153 Uiso 0.80 calc PR 1
H8C H -0.4605(43) 1.4116(26) 0.4715(12) 0.153 Uiso 0.80 calc PR 1
C28 C 0.1731(16) 0.6566(6) 0.4463(5) 0.111(4) Uani 0.80 d PD 1
H28A H 0.0996(15) 0.6345(25) 0.4259(15) 0.133 Uiso 0.80 calc PR 1
H28B H 0.2261(50) 0.6105(20) 0.4597(6) 0.133 Uiso 0.80 calc PR 1
H28C H 0.2377(37) 0.6917(11) 0.4144(11) 0.133 Uiso 0.80 calc PR 1
C29 C 0.1178(9) 0.6781(6) 0.5695(4) 0.110(3) Uani 0.80 d PD 1
H29A H 0.1742(45) 0.6271(18) 0.5651(4) 0.132 Uiso 0.80 calc PR 1
H29B H 0.0229(10) 0.6671(30) 0.5967(9) 0.132 Uiso 0.80 calc PR 1
H29C H 0.1635(50) 0.7212(14) 0.5904(11) 0.132 Uiso 0.80 calc PR 1
N27 N 0.1072(12) 0.7060(6) 0.5045(5) 0.092(5) Uani 0.80 d PD 1
N11' C -0.5678(50) 1.2636(22) 0.4877(19) 0.072(18) Uiso 0.20 d PD 2
C12' C -0.5216(70) 1.2210(25) 0.4254(19) 0.086(15) Uiso 0.20 d PD 2
C13' C -0.4556(40) 1.1436(19) 0.4203(14) 0.069(10) Uiso 0.20 d PD 2
C14' C -0.3926(33) 1.1134(15) 0.4717(14) 0.053(8) Uiso 0.20 d PD 2
C15' C -0.4111(27) 1.1658(15) 0.5285(11) 0.055(7) Uiso 0.20 d PD 2
C16' C -0.4941(72) 1.2367(30) 0.5371(21) 0.080(19) Uiso 0.20 d PD 2
C30' C -0.3091(15) 1.0375(8) 0.4674(7) 0.030(3) Uiso 0.20 d PD 2
C31' C -0.2490(17) 1.0025(9) 0.5152(8) 0.031(4) Uiso 0.20 d PD 2
C21' N 0.0025(24) 0.7775(14) 0.5010(12) 0.039(6) Uiso 0.20 d PD 2
C22' C -0.0434(26) 0.8037(16) 0.4467(12) 0.068(9) Uiso 0.20 d PD 2
C23' C -0.1266(24) 0.8759(14) 0.4495(11) 0.058(7) Uiso 0.20 d PD 2
C24' C -0.1633(43) 0.9249(20) 0.5074(14) 0.066(12) Uiso 0.20 d PD 2
C25' C -0.1112(72) 0.8967(29) 0.5616(18) 0.066(12) Uiso 0.20 d PD 2
C26' C -0.0498(95) 0.8184(39) 0.5593(16) 0.072(19) Uiso 0.20 d PD 2
N27' C 0.1171(47) 0.7103(27) 0.4963(20) 0.105(28) Uiso 0.20 d PD 2
C28' C 0.1417(96) 0.6617(40) 0.4304(19) 0.177(36) Uiso 0.20 d PD 2
C29' C 0.0691(34) 0.6478(17) 0.5574(15) 0.077(9) Uiso 0.20 d PD 2
C7' C -0.7700(34) 1.3602(30) 0.4995(24) 0.153(22) Uiso 0.20 d PD 2
C8' C -0.5307(50) 1.3980(24) 0.4332(19) 0.061(10) Uiso 0.20 d PD 2
C9' N -0.6145(33) 1.3485(16) 0.4890(15) 0.129(14) Uiso 0.20 d PD 2
N1S N 0.3847(7) 0.7715(5) 0.2835(5) 0.203(4) Uani 1 d . .
C1S C 0.2918(7) 0.7950(4) 0.2637(3) 0.108(2) Uani 1 d . .
C2S C 0.1771(8) 0.8292(5) 0.2432(4) 0.143(3) Uani 1 d . .
H2S1 H 0.1162(29) 0.7845(5) 0.2339(24) 0.185 Uiso 1 calc R .
H2S2 H 0.2118(8) 0.8622(26) 0.2032(15) 0.185 Uiso 1 calc R .
H2S3 H 0.1229(31) 0.8649(24) 0.2782(11) 0.185 Uiso 1 calc R .

loop_
_atom_type_symbol
_atom_type_description
_atom_type_scat_dispersion_real
_atom_type_scat_dispersion_imag
_atom_type_scat_source
C C 0.0033 0.0016 'International Tables Vol C Tables 4.2.6.8 and 6.1.1.4'
N N 0.0061 0.0033 'International Tables Vol C Tables 4.2.6.8 and 6.1.1.4'
O O 0.0106 0.0060 'International Tables Vol C Tables 4.2.6.8 and 6.1.1.4'
H H 0.0000 0.0000 'International Tables Vol C Tables 4.2.6.8 and 6.1.1.4'
Cr Cr 0.3209 0.6236 'International Tables Vol C Tables 4.2.6.8 and 6.1.1.4'
Mn Mn 0.3368 0.7283 'International Tables Vol C Tables 4.2.6.8 and 6.1.1.4'

loop_
_geom_angle_atom_site_label_1
_geom_angle_atom_site_label_2
_geom_angle_atom_site_label_3
_geom_angle
_geom_angle_site_symmetry_1
_geom_angle_site_symmetry_3
O26 Mn O24 159.59(9) . 2_645
O26 Mn O22 102.95(10) . 2_545
O24 Mn O22 95.34(10) 2_645 2_545
O26 Mn O23 93.11(9) . 2_645
O24 Mn O23 77.53(8) 2_645 2_645
O22 Mn O23 90.68(9) 2_545 2_645
O26 Mn O21 91.36(10) . 2_545
O24 Mn O21 101.76(9) 2_645 2_545
O22 Mn O21 76.53(8) 2_545 2_545
O23 Mn O21 167.10(9) 2_645 2_545
O26 Mn O25 77.03(9) . .
O24 Mn O25 86.29(9) 2_645 .
O22 Mn O25 171.14(9) 2_545 .
O23 Mn O25 98.18(9) 2_645 .
O21 Mn O25 94.61(9) 2_545 .
O14 Cr O13 83.24(9) . .
O14 Cr O16 91.57(10) . .
O13 Cr O16 173.10(10) . .
O14 Cr O15 93.40(10) . .
O13 Cr O15 92.76(9) . .
O16 Cr O15 82.97(9) . .
O14 Cr O12 174.82(10) . .
O13 Cr O12 94.01(9) . .
O16 Cr O12 91.51(10) . .
O15 Cr O12 91.11(9) . .
O14 Cr O11 92.59(9) . .
O13 Cr O11 93.60(10) . .
O16 Cr O11 91.18(10) . .
O15 Cr O11 171.74(10) . .
O12 Cr O11 83.18(9) . .
C1 O11 Cr 112.8(2) . .
C2 O12 Cr 113.1(2) . .
O21 C1 O11 126.7(3) . .
O21 C1 C2 118.0(3) . .
O11 C1 C2 115.3(3) . .
O22 C2 O12 126.5(3) . .
O22 C2 C1 118.2(3) . .
O12 C2 C1 115.3(3) . .
C1 O21 Mn 113.6(2) . 2
C2 O22 Mn 113.4(2) . 2
C3 O13 Cr 113.5(2) . .
C4 O14 Cr 113.2(2) . .
O23 C3 O13 126.4(3) . .
O23 C3 C4 119.0(3) . .
O13 C3 C4 114.6(3) . .
O24 C4 O14 126.3(3) . .
O24 C4 C3 118.3(3) . .
O14 C4 C3 115.4(3) . .
C3 O23 Mn 111.7(2) . 2_655
C4 O24 Mn 112.2(2) . 2_655
C5 O15 Cr 113.1(2) . .
C6 O16 Cr 113.5(2) . .
O25 C5 O15 126.6(3) . .
O25 C5 C6 118.2(3) . .
O15 C5 C6 115.2(3) . .
O26 C6 O16 126.5(3) . .
O26 C6 C5 118.3(3) . .
O16 C6 C5 115.1(3) . .
C5 O25 Mn 112.6(2) . .
C6 O26 Mn 113.7(2) . .
N27 C21 C22 122.3(8) . .
N27 C21 C26 122.2(8) . .
C22 C21 C26 114.9(9) . .
C25 C26 C21 121.7(8) . .
C26 C25 C24 121.8(9) . .
C23 C24 C25 116.3(7) . .
C23 C24 C31 117.2(8) . .
C25 C24 C31 126.5(9) . .
C22 C23 C24 122.3(6) . .
C23 C22 C21 122.8(7) . .
C30 C31 C24 126.2(8) . .
C31 C30 C14 124.4(7) . .
C12 N11 C16 118.7(8) . .
C12 N11 C9 118.9(7) . .
C16 N11 C9 122.4(8) . .
N11 C12 C13 120.7(7) . .
C12 C13 C14 122.0(6) . .
C15 C14 C13 115.3(6) . .
C15 C14 C30 117.9(7) . .
C13 C14 C30 126.8(7) . .
C16 C15 C14 120.5(7) . .
N11 C16 C15 122.5(8) . .
N11 C9 C7 112.1(6) . .
N11 C9 C8 107.0(7) . .
C7 C9 C8 108.9(8) . .
C21 N27 C29 119.6(7) . .
C21 N27 C28 121.1(8) . .
C29 N27 C28 119.3(7) . .
C9' N11' C12' 119.9(25) . .
C9' N11' C16' 118.4(27) . .
C12' N11' C16' 113.2(22) . .
C13' C12' N11' 122.3(23) . .
C12' C13' C14' 121.0(22) . .
C15' C14' C13' 115.0(17) . .
C15' C14' C30' 120.4(18) . .
C13' C14' C30' 124.6(20) . .
C16' C15' C14' 123.5(19) . .
C15' C16' N11' 121.5(22) . .
C31' C30' C14' 128.3(15) . .
C30' C31' C24' 125.6(16) . .
C26' C21' C22' 117.2(19) . .
C26' C21' N27' 120.5(21) . .
C22' C21' N27' 122.2(19) . .
C21' C22' C23' 120.8(19) . .
C22' C23' C24' 121.6(18) . .
C23' C24' C25' 115.7(17) . .
C23' C24' C31' 125.8(19) . .
C25' C24' C31' 118.5(20) . .
C26' C25' C24' 119.6(24) . .
C21' C26' C25' 122.2(26) . .
C21' N27' C28' 111.8(26) . .
C21' N27' C29' 108.6(24) . .
C28' N27' C29' 109.9(29) . .
N11' C9' C7' 115.4(26) . .
N11' C9' C8' 112.5(22) . .
C7' C9' C8' 113.6(24) . .
N1S C1S C2S 175.2(10) . .

loop_
_geom_bond_atom_site_label_1
_geom_bond_atom_site_label_2
_geom_bond_distance
_geom_bond_site_symmetry_2
Mn O26 2.165(2) .
Mn O24 2.173(2) 2_645
Mn O22 2.183(2) 2_545
Mn O23 2.185(2) 2_645
Mn O21 2.186(2) 2_545
Mn O25 2.200(2) .
Cr O14 1.969(2) .
Cr O13 1.970(2) .
Cr O16 1.973(2) .
Cr O15 1.974(2) .
Cr O12 1.975(2) .
Cr O11 1.982(2) .
O11 C1 1.267(4) .
O12 C2 1.266(4) .
C1 O21 1.230(4) .
C1 C2 1.545(4) .
C2 O22 1.231(4) .
O21 Mn 2.186(2) 2
O22 Mn 2.183(2) 2
O13 C3 1.266(4) .
O14 C4 1.260(4) .
C3 O23 1.229(4) .
C3 C4 1.548(4) .
C4 O24 1.235(4) .
O23 Mn 2.185(2) 2_655
O24 Mn 2.173(2) 2_655
O15 C5 1.259(4) .
O16 C6 1.252(4) .
C5 O25 1.237(4) .
C5 C6 1.546(4) .
C6 O26 1.237(4) .
C21 N27 1.356(11) .
C21 C22 1.408(10) .
C21 C26 1.414(10) .
C26 C25 1.371(11) .
C25 C24 1.396(12) .
C24 C23 1.391(12) .
C24 C31 1.454(9) .
C23 C22 1.341(10) .
C31 C30 1.287(8) .
C30 C14 1.496(9) .
N11 C12 1.327(11) .
N11 C16 1.332(9) .
N11 C9 1.518(9) .
C12 C13 1.364(13) .
C13 C14 1.386(11) .
C14 C15 1.382(10) .
C15 C16 1.359(10) .
C9 C7 1.519(9) .
C9 C8 1.562(13) .
C28 N27 1.437(9) .
C29 N27 1.424(10) .
N11' C9' 1.41(3) .
N11' C12' 1.41(3) .
N11' C16' 1.42(3) .
C12' C13' 1.37(3) .
C13' C14' 1.41(2) .
C14' C15' 1.40(2) .
C14' C30' 1.43(2) .
C15' C16' 1.36(2) .
C30' C31' 1.36(2) .
C31' C24' 1.46(2) .
C21' C26' 1.34(2) .
C21' C22' 1.35(2) .
C21' N27' 1.51(2) .
C22' C23' 1.38(2) .
C23' C24' 1.39(2) .
C24' C25' 1.39(3) .
C25' C26' 1.36(3) .
N27' C28' 1.52(3) .
N27' C29' 1.57(3) .
C7' C9' 1.46(3) .
C8' C9' 1.45(3) .
N1S C1S 1.117(8) .
C1S C2S 1.369(9) .

loop_
_geom_torsion_atom_site_label_1
_geom_torsion_atom_site_label_2
_geom_torsion_atom_site_label_3
_geom_torsion_atom_site_label_4
_geom_torsion
_geom_torsion_site_symmetry_1
_geom_torsion_site_symmetry_4
O14 Cr O11 C1 177.8(2) . .
O13 Cr O11 C1 -98.8(2) . .
O16 Cr O11 C1 86.2(2) . .
O15 Cr O11 C1 41.4(8) . .
O12 Cr O11 C1 -5.2(2) . .
O14 Cr O12 C2 39.2(12) . .
O13 Cr O12 C2 96.9(2) . .
O16 Cr O12 C2 -87.2(2) . .
O15 Cr O12 C2 -170.2(2) . .
O11 Cr O12 C2 3.8(2) . .
Cr O11 C1 O21 -174.2(3) . .
Cr O11 C1 C2 5.5(3) . .
Cr O12 C2 O22 177.4(3) . .
Cr O12 C2 C1 -1.9(3) . .
O21 C1 C2 O22 -2.1(5) . .
O11 C1 C2 O22 178.1(3) . .
O21 C1 C2 O12 177.2(3) . .
O11 C1 C2 O12 -2.5(4) . .
O11 C1 O21 Mn 177.9(3) . 2
C2 C1 O21 Mn -1.8(4) . 2
O12 C2 O22 Mn -174.5(3) . 2
C1 C2 O22 Mn 4.8(4) . 2
O14 Cr O13 C3 -0.6(2) . .
O16 Cr O13 C3 41.0(9) . .
O15 Cr O13 C3 92.5(2) . .
O12 Cr O13 C3 -176.1(2) . .
O11 Cr O13 C3 -92.7(2) . .
O13 Cr O14 C4 0.8(2) . .
O16 Cr O14 C4 -174.7(2) . .
O15 Cr O14 C4 -91.6(2) . .
O12 Cr O14 C4 58.9(11) . .
O11 Cr O14 C4 94.1(2) . .
Cr O13 C3 O23 -178.9(3) . .
Cr O13 C3 C4 0.3(3) . .
Cr O14 C4 O24 177.6(3) . .
Cr O14 C4 C3 -0.8(3) . .
O23 C3 C4 O24 1.1(5) . .
O13 C3 C4 O24 -178.2(3) . .
O23 C3 C4 O14 179.6(3) . .
O13 C3 C4 O14 0.3(4) . .
O13 C3 O23 Mn -173.2(3) . 2_655
C4 C3 O23 Mn 7.6(4) . 2_655
O14 C4 O24 Mn 172.4(3) . 2_655
C3 C4 O24 Mn -9.2(4) . 2_655
O14 Cr O15 C5 -93.4(2) . .
O13 Cr O15 C5 -176.8(2) . .
O16 Cr O15 C5 -2.2(2) . .
O12 Cr O15 C5 89.1(2) . .
O11 Cr O15 C5 43.0(8) . .
O14 Cr O16 C6 93.7(2) . .
O13 Cr O16 C6 52.6(9) . .
O15 Cr O16 C6 0.5(2) . .
O12 Cr O16 C6 -90.4(2) . .
O11 Cr O16 C6 -173.6(2) . .
Cr O15 C5 O25 -174.5(3) . .
Cr O15 C5 C6 3.3(3) . .
Cr O16 C6 O26 -179.6(3) . .
Cr O16 C6 C5 1.0(3) . .
O25 C5 C6 O26 -4.4(5) . .
O15 C5 C6 O26 177.6(3) . .
O25 C5 C6 O16 175.0(3) . .
O15 C5 C6 O16 -3.0(4) . .
O15 C5 O25 Mn 179.7(3) . .
C6 C5 O25 Mn 2.0(4) . .
O26 Mn O25 C5 0.1(2) . .
O24 Mn O25 C5 168.2(2) 2_645 .
O22 Mn O25 C5 -90.9(7) 2_545 .
O23 Mn O25 C5 91.4(2) 2_645 .
O21 Mn O25 C5 -90.3(2) 2_545 .
O16 C6 O26 Mn -175.1(3) . .
C5 C6 O26 Mn 4.2(4) . .
O24 Mn O26 C6 -38.5(4) 2_645 .
O22 Mn O26 C6 168.4(2) 2_545 .
O23 Mn O26 C6 -100.2(2) 2_645 .
O21 Mn O26 C6 91.9(2) 2_545 .
O25 Mn O26 C6 -2.5(2) . .
N27 C21 C26 C25 -167.7(17) . .
C22 C21 C26 C25 3.6(26) . .
C21 C26 C25 C24 -3.6(30) . .
C26 C25 C24 C23 0.0(22) . .
C26 C25 C24 C31 -179.4(15) . .
C25 C24 C23 C22 3.4(15) . .
C31 C24 C23 C22 -177.1(8) . .
C24 C23 C22 C21 -3.4(15) . .
N27 C21 C22 C23 171.1(10) . .
C26 C21 C22 C23 -0.2(18) . .
C23 C24 C31 C30 -177.3(7) . .
C25 C24 C31 C30 2.2(16) . .
C24 C31 C30 C14 -179.5(7) . .
C16 N11 C12 C13 -7.1(20) . .
C9 N11 C12 C13 174.6(10) . .
N11 C12 C13 C14 5.0(18) . .
C12 C13 C14 C15 0.7(13) . .
C12 C13 C14 C30 -178.3(9) . .
C31 C30 C14 C15 -169.3(7) . .
C31 C30 C14 C13 9.8(11) . .
C13 C14 C15 C16 -4.1(14) . .
C30 C14 C15 C16 175.0(11) . .
C12 N11 C16 C15 3.6(23) . .
C9 N11 C16 C15 -178.1(12) . .
C14 C15 C16 N11 2.1(22) . .
C12 N11 C9 C7 151.2(11) . .
C16 N11 C9 C7 -27.1(15) . .
C12 N11 C9 C8 -89.6(13) . .
C16 N11 C9 C8 92.2(14) . .
C22 C21 N27 C29 -178.9(10) . .
C26 C21 N27 C29 -8.3(20) . .
C22 C21 N27 C28 4.1(17) . .
C26 C21 N27 C28 174.7(15) . .
C9' N11' C12' C13' 170.1(50) . .
C16' N11' C12' C13' 22.4(90) . .
N11' C12' C13' C14' -18.7(95) . .
C12' C13' C14' C15' 3.6(71) . .
C12' C13' C14' C30' -173.3(44) . .
C13' C14' C15' C16' 5.9(63) . .
C30' C14' C15' C16' -177.0(45) . .
C14' C15' C16' N11' -0.9(88) . .
C9' N11' C16' C15' -160.8(50) . .
C12' N11' C16' C15' -12.6(88) . .
C15' C14' C30' C31' 5.6(42) . .
C13' C14' C30' C31' -177.6(33) . .
C14' C30' C31' C24' -179.3(31) . .
C26' C21' C22' C23' 7.7(61) . .
N27' C21' C22' C23' -167.3(32) . .
C21' C22' C23' C24' 1.3(46) . .
C22' C23' C24' C25' 0.0(65) . .
C22' C23' C24' C31' 179.3(31) . .
C30' C31' C24' C23' 1.7(56) . .
C30' C31' C24' C25' -179.0(45) . .
C23' C24' C25' C26' -10.5(96) . .
C31' C24' C25' C26' 170.2(61) . .
C22' C21' C26' C25' -18.9(107) . .
N27' C21' C26' C25' 156.2(68) . .
C24' C25' C26' C21' 20.7(125) . .
C26' C21' N27' C28' 169.9(60) . .
C22' C21' N27' C28' -15.3(52) . .
C26' C21' N27' C29' 48.4(63) . .
C22' C21' N27' C29' -136.7(30) . .
C12' N11' C9' C7' 95.3(54) . .
C16' N11' C9' C7' -118.7(52) . .
C12' N11' C9' C8' -37.3(56) . .
C16' N11' C9' C8' 108.7(54) . .
